data_4027996
loop_
_publ_author_name
'Roman A. Valiulin'
'Teresa M. Arisco'
'Andrei G. Kutateladze'

_publ_contact_author_address
;Department of Chemistry and Biochemistry
University of Denver
FW Olin Hall, 202
2190 E. Iliff Ave
Denver, CO 80208
;
_publ_contact_author_email akutatel.edu
_publ_contact_author_fax 303-871-2254
_publ_contact_author_name 'Andrei Kutateladze'
_publ_contact_author_phone 303-871-2995
_publ_section_title
;
 Photoinduced Intramolecular Cyclopentanation vs Photoprotolytic
 Oxametathesis in Polycyclic Alkenes Outfitted with Conformationally
 Constrained Aroylmethyl Chromophores
;
_journal_name_full 'Journal of Organic Chemistry'
_journal_page_first 2012
_journal_page_last 2025
_journal_paper_doi 10.1021/jo301909j
_journal_volume 78
_journal_year 2013
_chemical_formula_moiety 'C19 H20 O5'
_chemical_formula_sum 'C19 H20 O5'
_chemical_formula_weight 328.35
_chemical_name_common none
_chemical_name_systematic
;
dimethyl exo-5-phenacylbicyclo[2.2.1]hept-2-ene-endo-5,exo-6-dicarboxylate
;
_space_group_IT_number 14
_symmetry_cell_setting monoclinic
_symmetry_space_group_name_Hall '-P 2yn'
_symmetry_space_group_name_H-M 'P 1 21/n 1'
_atom_sites_solution_hydrogens geom
_atom_sites_solution_primary direct
_atom_sites_solution_secondary difmap
_audit_creation_method SHELXL-97
_cell_angle_alpha 90.00
_cell_angle_beta 95.7080(10)
_cell_angle_gamma 90.00
_cell_formula_units_Z 4
_cell_length_a 5.96810(10)
_cell_length_b 32.3016(4)
_cell_length_c 8.50980(10)
_cell_measurement_reflns_used 9590
_cell_measurement_temperature 296(2)
_cell_measurement_theta_max 25.20
_cell_measurement_theta_min 2.49
_cell_volume 1632.38(4)
_computing_cell_refinement 'Bruker SAINT'
_computing_data_collection 'Bruker APEX2'
_computing_data_reduction 'Bruker SAINT'
_computing_molecular_graphics 'Bruker SHELXTL'
_computing_publication_material 'Bruker SHELXTL'
_computing_structure_refinement 'SHELXL-97 (Sheldrick, 2008)'
_computing_structure_solution 'SHELXS-97 (Sheldrick, 2008)'
_diffrn_ambient_temperature 296(2)
_diffrn_detector_area_resol_mean 8.33
_diffrn_measured_fraction_theta_full 0.999
_diffrn_measured_fraction_theta_max 0.999
_diffrn_measurement_device_type 'Bruker D8 APEX II Diffractometer'
_diffrn_measurement_method '\f and \w scans'
_diffrn_radiation_monochromator graphite
_diffrn_radiation_source 'fine-focus sealed tube'
_diffrn_radiation_type MoK\a
_diffrn_radiation_wavelength 0.71073
_diffrn_reflns_av_R_equivalents 0.0239
_diffrn_reflns_av_sigmaI/netI 0.0107
_diffrn_reflns_limit_h_max 7
_diffrn_reflns_limit_h_min -7
_diffrn_reflns_limit_k_max 39
_diffrn_reflns_limit_k_min -38
_diffrn_reflns_limit_l_max 10
_diffrn_reflns_limit_l_min -10
_diffrn_reflns_number 49026
_diffrn_reflns_theta_full 25.68
_diffrn_reflns_theta_max 25.68
_diffrn_reflns_theta_min 1.26
_exptl_absorpt_coefficient_mu 0.096
_exptl_absorpt_correction_T_max 0.9937
_exptl_absorpt_correction_T_min 0.9634
_exptl_absorpt_correction_type multi-scan
_exptl_crystal_colour colourless
_exptl_crystal_density_diffrn 1.336
_exptl_crystal_description prism
_exptl_crystal_F_000 696
_exptl_crystal_size_max 0.39
_exptl_crystal_size_mid 0.24
_exptl_crystal_size_min 0.07
_refine_diff_density_max 0.180
_refine_diff_density_min -0.152
_refine_diff_density_rms 0.030
_refine_ls_extinction_method none
_refine_ls_goodness_of_fit_ref 1.016
_refine_ls_matrix_type full
_refine_ls_number_parameters 219
_refine_ls_number_reflns 3092
_refine_ls_number_restraints 0
_refine_ls_restrained_S_all 1.016
_refine_ls_R_factor_all 0.0454
_refine_ls_R_factor_gt 0.0371
_refine_ls_shift/su_max 0.001
_refine_ls_shift/su_mean 0.000
_refine_ls_structure_factor_coef Fsqd
_refine_ls_weighting_details 'calc w=1/[\s^2^(Fo^2^)+(0.0533P)^2^+0.4312P] where P=(Fo^2^+2Fc^2^)/3'
_refine_ls_weighting_scheme calc
_refine_ls_wR_factor_gt 0.0987
_refine_ls_wR_factor_ref 0.1058
_reflns_number_gt 2588
_reflns_number_total 3092
_reflns_threshold_expression >2sigma(I)
_cod_data_source_file jo301909j_si_001_17.cif
_cod_data_source_block 7i_rav28677_0m
_cod_database_code 4027996

loop_
_symmetry_equiv_pos_as_xyz
'x, y, z'
'-x+1/2, y+1/2, -z+1/2'
'-x, -y, -z'
'x-1/2, -y-1/2, z-1/2'

loop_
_atom_site_label
_atom_site_type_symbol
_atom_site_fract_x
_atom_site_fract_y
_atom_site_fract_z
_atom_site_U_iso_or_equiv
_atom_site_adp_type
_atom_site_occupancy
_atom_site_symmetry_multiplicity
_atom_site_calc_flag
_atom_site_refinement_flags
O1 O 1.23494(16) 0.16526(3) 1.16502(11) 0.0470(3) Uani 1 1 d .
O2 O 0.8721(2) 0.16963(5) 1.20338(13) 0.0722(4) Uani 1 1 d .
O3 O 0.97624(18) 0.07522(4) 0.96926(15) 0.0669(4) Uani 1 1 d .
O4 O 1.12311(17) 0.12821(4) 0.68771(12) 0.0541(3) Uani 1 1 d .
O5 O 0.77973(17) 0.10203(3) 0.62536(12) 0.0505(3) Uani 1 1 d .
C1 C 1.2952(3) 0.16218(6) 1.33303(18) 0.0584(4) Uani 1 1 d .
H1A H 1.2241 0.1841 1.3857 0.088 Uiso 1 1 calc R
H1B H 1.4557 0.1644 1.3550 0.088 Uiso 1 1 calc R
H1C H 1.2459 0.1360 1.3702 0.088 Uiso 1 1 calc R
C2 C 1.0167(2) 0.16937(4) 1.11511(16) 0.0415(3) Uani 1 1 d .
C3 C 0.9879(2) 0.17652(4) 0.93941(16) 0.0394(3) Uani 1 1 d .
H3 H 1.1350 0.1738 0.8985 0.047 Uiso 1 1 calc R
C4 C 0.8130(2) 0.14916(4) 0.83629(15) 0.0350(3) Uani 1 1 d .
C5 C 0.6648(2) 0.12023(4) 0.92544(16) 0.0370(3) Uani 1 1 d .
H5A H 0.6047 0.1358 1.0092 0.044 Uiso 1 1 calc R
H5B H 0.5384 0.1112 0.8531 0.044 Uiso 1 1 calc R
C6 C 0.7842(2) 0.08268(4) 0.99640(16) 0.0384(3) Uani 1 1 d .
C7 C 0.6634(2) 0.05428(4) 1.09752(15) 0.0368(3) Uani 1 1 d .
C8 C 0.4582(2) 0.06450(5) 1.14922(17) 0.0471(4) Uani 1 1 d .
H8 H 0.3904 0.0897 1.1204 0.056 Uiso 1 1 calc R
C9 C 0.3536(3) 0.03724(6) 1.2438(2) 0.0617(5) Uani 1 1 d .
H9 H 0.2168 0.0444 1.2800 0.074 Uiso 1 1 calc R
C10 C 0.4494(3) -0.00018(6) 1.2846(2) 0.0653(5) Uani 1 1 d .
H10 H 0.3783 -0.0182 1.3488 0.078 Uiso 1 1 calc R
C11 C 0.8965(3) 0.22176(5) 0.90426(19) 0.0517(4) Uani 1 1 d .
H11 H 0.9489 0.2429 0.9818 0.062 Uiso 1 1 calc R
C12 C 0.6426(3) 0.21451(5) 0.8817(2) 0.0512(4) Uani 1 1 d .
H12A H 0.5582 0.2392 0.8488 0.061 Uiso 1 1 calc R
H12B H 0.5846 0.2024 0.9738 0.061 Uiso 1 1 calc R
C13 C 0.6571(2) 0.18346(5) 0.74739(17) 0.0438(3) Uani 1 1 d .
H13 H 0.5127 0.1736 0.6960 0.053 Uiso 1 1 calc R
C14 C 0.6503(3) -0.01113(5) 1.2310(2) 0.0602(5) Uani 1 1 d .
H14 H 0.7135 -0.0369 1.2566 0.072 Uiso 1 1 calc R
C15 C 0.7584(3) 0.01604(5) 1.13912(17) 0.0484(4) Uani 1 1 d .
H15 H 0.8960 0.0087 1.1046 0.058 Uiso 1 1 calc R
C16 C 0.9304(2) 0.12531(4) 0.71322(16) 0.0388(3) Uani 1 1 d .
C17 C 0.8639(4) 0.08077(6) 0.4947(2) 0.0681(5) Uani 1 1 d .
H17A H 0.9059 0.1007 0.4190 0.102 Uiso 1 1 calc R
H17B H 0.7489 0.0629 0.4456 0.102 Uiso 1 1 calc R
H17C H 0.9931 0.0646 0.5323 0.102 Uiso 1 1 calc R
C18 C 0.8023(3) 0.20735(5) 0.64321(19) 0.0527(4) Uani 1 1 d .
H18 H 0.7939 0.2062 0.5336 0.063 Uiso 1 1 calc R
C19 C 0.9430(3) 0.23009(5) 0.7362(2) 0.0589(4) Uani 1 1 d .
H19 H 1.0514 0.2480 0.7040 0.071 Uiso 1 1 calc R

loop_
_atom_site_aniso_label
_atom_site_aniso_U_11
_atom_site_aniso_U_22
_atom_site_aniso_U_33
_atom_site_aniso_U_23
_atom_site_aniso_U_13
_atom_site_aniso_U_12
O1 0.0435(6) 0.0599(6) 0.0362(5) 0.0013(4) -0.0037(4) 0.0000(4)
O2 0.0498(7) 0.1271(12) 0.0407(6) 0.0003(6) 0.0092(5) -0.0038(7)
O3 0.0423(6) 0.0747(8) 0.0869(9) 0.0332(7) 0.0230(6) 0.0166(5)
O4 0.0412(6) 0.0745(8) 0.0483(6) -0.0094(5) 0.0129(5) -0.0071(5)
O5 0.0513(6) 0.0598(7) 0.0405(6) -0.0114(5) 0.0049(4) -0.0131(5)
C1 0.0651(10) 0.0690(11) 0.0381(8) 0.0020(7) -0.0103(7) -0.0010(8)
C2 0.0422(8) 0.0456(8) 0.0363(7) -0.0021(6) 0.0016(6) -0.0050(6)
C3 0.0346(7) 0.0474(8) 0.0356(7) 0.0011(6) 0.0010(5) -0.0061(6)
C4 0.0310(6) 0.0407(7) 0.0327(7) 0.0022(5) 0.0006(5) -0.0016(5)
C5 0.0312(6) 0.0417(7) 0.0383(7) 0.0019(6) 0.0046(5) -0.0013(5)
C6 0.0342(7) 0.0444(8) 0.0369(7) 0.0000(6) 0.0041(5) 0.0004(5)
C7 0.0395(7) 0.0400(7) 0.0305(7) -0.0032(5) 0.0010(5) -0.0044(5)
C8 0.0423(8) 0.0515(9) 0.0481(8) 0.0018(7) 0.0084(6) -0.0031(6)
C9 0.0544(10) 0.0756(12) 0.0574(10) 0.0036(9) 0.0164(8) -0.0160(8)
C10 0.0811(13) 0.0659(11) 0.0487(9) 0.0097(8) 0.0052(9) -0.0312(9)
C11 0.0609(9) 0.0419(8) 0.0507(9) 0.0004(7) -0.0014(7) -0.0095(7)
C12 0.0549(9) 0.0418(8) 0.0565(9) 0.0030(7) 0.0032(7) 0.0063(6)
C13 0.0384(7) 0.0467(8) 0.0447(8) 0.0067(6) -0.0040(6) 0.0001(6)
C14 0.0846(13) 0.0423(9) 0.0514(9) 0.0072(7) -0.0047(9) -0.0091(8)
C15 0.0572(9) 0.0433(8) 0.0443(8) -0.0007(6) 0.0028(7) 0.0024(7)
C16 0.0400(7) 0.0433(8) 0.0328(7) 0.0045(6) 0.0020(5) -0.0039(6)
C17 0.0895(13) 0.0726(12) 0.0442(9) -0.0182(8) 0.0166(9) -0.0231(10)
C18 0.0559(9) 0.0553(9) 0.0455(8) 0.0165(7) -0.0020(7) 0.0004(7)
C19 0.0626(10) 0.0524(9) 0.0605(10) 0.0209(8) -0.0001(8) -0.0119(8)

loop_
_atom_type_symbol
_atom_type_description
_atom_type_scat_dispersion_real
_atom_type_scat_dispersion_imag
_atom_type_scat_source
C C 0.0033 0.0016 'International Tables Vol C Tables 4.2.6.8 and 6.1.1.4'
H H 0.0000 0.0000 'International Tables Vol C Tables 4.2.6.8 and 6.1.1.4'
O O 0.0106 0.0060 'International Tables Vol C Tables 4.2.6.8 and 6.1.1.4'

loop_
_geom_angle_atom_site_label_1
_geom_angle_atom_site_label_2
_geom_angle_atom_site_label_3
_geom_angle
C2 O1 C1 117.46(12)
C16 O5 C17 115.58(12)
O1 C1 H1A 109.5
O1 C1 H1B 109.5
H1A C1 H1B 109.5
O1 C1 H1C 109.5
H1A C1 H1C 109.5
H1B C1 H1C 109.5
O2 C2 O1 122.77(13)
O2 C2 C3 127.06(13)
O1 C2 C3 110.03(11)
C2 C3 C4 118.25(11)
C2 C3 C11 109.48(12)
C4 C3 C11 102.55(11)
C2 C3 H3 108.7
C4 C3 H3 108.7
C11 C3 H3 108.7
C16 C4 C5 110.96(11)
C16 C4 C3 110.05(10)
C5 C4 C3 116.74(11)
C16 C4 C13 108.21(10)
C5 C4 C13 108.69(10)
C3 C4 C13 101.49(10)
C6 C5 C4 114.57(10)
C6 C5 H5A 108.6
C4 C5 H5A 108.6
C6 C5 H5B 108.6
C4 C5 H5B 108.6
H5A C5 H5B 107.6
O3 C6 C7 120.43(12)
O3 C6 C5 120.15(12)
C7 C6 C5 119.41(11)
C8 C7 C15 118.88(13)
C8 C7 C6 122.09(12)
C15 C7 C6 119.02(12)
C7 C8 C9 119.92(15)
C7 C8 H8 120.0
C9 C8 H8 120.0
C10 C9 C8 120.60(16)
C10 C9 H9 119.7
C8 C9 H9 119.7
C9 C10 C14 120.09(15)
C9 C10 H10 120.0
C14 C10 H10 120.0
C19 C11 C12 100.50(13)
C19 C11 C3 104.61(13)
C12 C11 C3 101.64(11)
C19 C11 H11 116.0
C12 C11 H11 116.0
C3 C11 H11 116.0
C11 C12 C13 93.75(12)
C11 C12 H12A 113.0
C13 C12 H12A 113.0
C11 C12 H12B 113.0
C13 C12 H12B 113.0
H12A C12 H12B 110.4
C18 C13 C12 100.48(12)
C18 C13 C4 107.01(11)
C12 C13 C4 100.09(11)
C18 C13 H13 115.7
C12 C13 H13 115.7
C4 C13 H13 115.7
C10 C14 C15 119.91(16)
C10 C14 H14 120.0
C15 C14 H14 120.0
C14 C15 C7 120.57(15)
C14 C15 H15 119.7
C7 C15 H15 119.7
O4 C16 O5 123.14(13)
O4 C16 C4 126.96(13)
O5 C16 C4 109.71(11)
O5 C17 H17A 109.5
O5 C17 H17B 109.5
H17A C17 H17B 109.5
O5 C17 H17C 109.5
H17A C17 H17C 109.5
H17B C17 H17C 109.5
C19 C18 C13 107.48(14)
C19 C18 H18 126.3
C13 C18 H18 126.3
C18 C19 C11 107.67(14)
C18 C19 H19 126.2
C11 C19 H19 126.2

loop_
_geom_bond_atom_site_label_1
_geom_bond_atom_site_label_2
_geom_bond_distance
O1 C2 1.3356(17)
O1 C1 1.4426(18)
O2 C2 1.1994(18)
O3 C6 1.2156(16)
O4 C16 1.1949(16)
O5 C16 1.3414(16)
O5 C17 1.439(2)
C1 H1A 0.9600
C1 H1B 0.9600
C1 H1C 0.9600
C2 C3 1.5057(19)
C3 C4 1.5681(18)
C3 C11 1.578(2)
C3 H3 0.9800
C4 C16 1.5259(19)
C4 C5 1.5377(17)
C4 C13 1.5891(18)
C5 C6 1.5026(18)
C5 H5A 0.9700
C5 H5B 0.9700
C6 C7 1.4916(18)
C7 C8 1.3821(19)
C7 C15 1.390(2)
C8 C9 1.383(2)
C8 H8 0.9300
C9 C10 1.367(3)
C9 H9 0.9300
C10 C14 1.371(3)
C10 H10 0.9300
C11 C19 1.508(2)
C11 C12 1.526(2)
C11 H11 0.9800
C12 C13 1.529(2)
C12 H12A 0.9700
C12 H12B 0.9700
C13 C18 1.512(2)
C13 H13 0.9800
C14 C15 1.378(2)
C14 H14 0.9300
C15 H15 0.9300
C17 H17A 0.9600
C17 H17B 0.9600
C17 H17C 0.9600
C18 C19 1.319(2)
C18 H18 0.9300
C19 H19 0.9300
